data_2201293
loop_
_publ_author_name
'Nockemann, Peter'
'Meyer, Gerd'

_publ_section_title
;
 Trimethylphenylammonium trichloromercurate(II), (Me~3~PhN)[HgCl~3~]
;
_journal_issue 10
_journal_name_full 'Acta Crystallographica Section E'
_journal_page_first m527
_journal_page_last m528
_journal_paper_doi 10.1107/S1600536802015325
_journal_volume 58
_journal_year 2002
_chemical_formula_iupac '(C9 H14 N)[Hg1 Cl3]'
_chemical_formula_moiety 'C9 H14 N 1+, Cl3 Hg 1-'
_chemical_formula_sum 'C9 H14 Cl3 Hg N'
_chemical_formula_weight 443.15
_chemical_name_systematic ?
_space_group_IT_number 40
_symmetry_cell_setting orthorhombic
_symmetry_space_group_name_Hall 'A 2 -2a'
_symmetry_space_group_name_H-M 'A m a 2'
_atom_sites_solution_hydrogens geom
_atom_sites_solution_primary direct
_atom_sites_solution_secondary difmap
_audit_creation_method SHELXL-97
_cell_angle_alpha 90.00
_cell_angle_beta 90.00
_cell_angle_gamma 90.00
_cell_formula_units_Z 4
_cell_length_a 7.4699(19)
_cell_length_b 14.379(2)
_cell_length_c 12.5687(10)
_cell_measurement_reflns_used 7398
_cell_measurement_temperature 293(2)
_cell_measurement_theta_max 32.3
_cell_measurement_theta_min 2.2
_cell_volume 1350.0(4)
_computing_cell_refinement 'X-STEP32 (Stoe & Cie, 2000)'
_computing_data_collection 'X-AREA (Stoe & Cie, 2001)'
_computing_data_reduction 'X-RED (Stoe & Cie, 2001)'
_computing_molecular_graphics 'DIAMOND (Brandenburg, Bonn, 1999)'
_computing_publication_material SHELXL97
_computing_structure_refinement 'SHELXL97 (Sheldrick, 1997)'
_computing_structure_solution 'SHELXS97 (Sheldrick, 1997)'
_diffrn_ambient_temperature 293(2)
_diffrn_measured_fraction_theta_full 1.000
_diffrn_measured_fraction_theta_max 1.000
_diffrn_measurement_device_type 'Stoe Imaging Plate Diffraction System (IPDS-I)'
_diffrn_measurement_method \f
_diffrn_radiation_monochromator graphite
_diffrn_radiation_source 'fine-focus sealed tube'
_diffrn_radiation_type MoK\a
_diffrn_radiation_wavelength 0.71073
_diffrn_reflns_av_R_equivalents 0.0856
_diffrn_reflns_av_sigmaI/netI 0.0491
_diffrn_reflns_limit_h_max 7
_diffrn_reflns_limit_h_min -9
_diffrn_reflns_limit_k_max 17
_diffrn_reflns_limit_k_min -17
_diffrn_reflns_limit_l_max 15
_diffrn_reflns_limit_l_min -15
_diffrn_reflns_number 7398
_diffrn_reflns_theta_full 25.99
_diffrn_reflns_theta_max 25.99
_diffrn_reflns_theta_min 2.15
_exptl_absorpt_coefficient_mu 11.961
_exptl_absorpt_correction_T_max 0.5848
_exptl_absorpt_correction_T_min 0.0335
_exptl_absorpt_correction_type numerical
_exptl_absorpt_process_details 'X-SHAPE (Stoe & Cie, 1998)'
_exptl_crystal_colour colourless
_exptl_crystal_density_diffrn 2.180
_exptl_crystal_density_method 'not measured'
_exptl_crystal_description prism
_exptl_crystal_F_000 824
_exptl_crystal_size_max 0.4
_exptl_crystal_size_mid 0.3
_exptl_crystal_size_min 0.2
_refine_diff_density_max 0.979
_refine_diff_density_min -1.076
_refine_ls_abs_structure_details 'Flack (1983), 0000 Friedel pairs'
_refine_ls_abs_structure_Flack -0.015(12)
_refine_ls_extinction_coef 0.00312(19)
_refine_ls_extinction_expression Fc^*^=kFc[1+0.001xFc^2^\l^3^/sin(2\q)]^-1/4^
_refine_ls_extinction_method SHELXL97
_refine_ls_goodness_of_fit_ref 0.996
_refine_ls_hydrogen_treatment constr
_refine_ls_matrix_type full
_refine_ls_number_parameters 82
_refine_ls_number_reflns 1426
_refine_ls_number_restraints 1
_refine_ls_restrained_S_all 0.996
_refine_ls_R_factor_all 0.0282
_refine_ls_R_factor_gt 0.0232
_refine_ls_shift/su_max 0.003
_refine_ls_shift/su_mean 0.001
_refine_ls_structure_factor_coef Fsqd
_refine_ls_weighting_details 'calc w = 1/[\s^2^(Fo^2^)+(0.0241P)^2^] where P = (Fo^2^+2Fc^2^)/3'
_refine_ls_weighting_scheme calc
_refine_ls_wR_factor_gt 0.0565
_refine_ls_wR_factor_ref 0.0577
_reflns_number_gt 1249
_reflns_number_total 1426
_reflns_threshold_expression I>2\s(I)
_cod_data_source_file bt6181.cif
_cod_data_source_block I
_cod_depositor_comments
;
The following automatic conversions were performed:
'_geom_bond_publ_flag' value 'Y' changed to 'y' according to
'/home/saulius/struct/CIF-dictionaries/cif_core.dic' dictionary named
'cif_core.dic' version 2.4.1 from 2010-06-29 (12 times).

Automatic conversion script
Id: cif_fix_enum 1527 2010-12-29 10:47:43Z saulius 

The following automatic conversions were performed:

'_geom_bond_publ_flag' value 'Y' changed to 'y' according to
/home/saulius/struct/CIF-dictionaries/cif_core.dic dictionary named
'cif_core.dic' version 2.4.1 from 2010-06-29 (12
times).

'_geom_angle_publ_flag' value 'Y' changed to 'y' according
to /home/saulius/struct/CIF-dictionaries/cif_core.dic dictionary
named 'cif_core.dic' version 2.4.1 from 2010-06-29 (18 times).

Automatic conversion script
Id: cif_fix_values 1715 2011-07-08 13:25:40Z adriana 
;
_cod_original_sg_symbol_Hall Am-2a
_cod_database_code 2201293
_cod_database_fobs_code 2201293

loop_
_symmetry_equiv_pos_as_xyz
'x, y, z'
'-x, -y, z'
'-x+1/2, y, z'
'x+1/2, -y, z'
'x, y+1/2, z+1/2'
'-x, -y+1/2, z+1/2'
'-x+1/2, y+1/2, z+1/2'
'x+1/2, -y+1/2, z+1/2'

loop_
_atom_site_label
_atom_site_fract_x
_atom_site_fract_y
_atom_site_fract_z
_atom_site_U_iso_or_equiv
_atom_site_adp_type
_atom_site_calc_flag
_atom_site_refinement_flags
_atom_site_occupancy
_atom_site_disorder_assembly
_atom_site_disorder_group
_atom_site_type_symbol
Hg1 0.7500 0.05238(2) 0.47189(2) 0.05358(15) Uani d S 1 . . Hg
Cl1 0.7500 0.21826(13) 0.4742(6) 0.0685(6) Uani d S 1 . . Cl
Cl2 0.7500 -0.06360(17) 0.33530(19) 0.0571(6) Uani d S 1 . . Cl
Cl3 0.5000 0.0000 0.60303(16) 0.0479(5) Uani d S 1 . . Cl
N1 0.7500 0.1914(5) 0.1247(6) 0.0459(17) Uani d S 1 . . N
C1 0.7500 0.1323(7) 0.0296(10) 0.045(3) Uani d S 1 . . C
C2 0.7500 0.1696(12) -0.0714(10) 0.067(4) Uani d S 1 . . C
H2A 0.7500 0.2336 -0.0815 0.080 Uiso calc SR 1 . . H
C3 0.7500 0.1084(12) -0.1595(9) 0.083(4) Uani d S 1 . . C
H3A 0.7500 0.1325 -0.2281 0.100 Uiso calc SR 1 . . H
C4 0.7500 0.0158(12) -0.1453(12) 0.082(5) Uani d S 1 . . C
H4A 0.7500 -0.0238 -0.2038 0.099 Uiso calc SR 1 . . H
C5 0.7500 -0.0190(10) -0.0470(14) 0.078(5) Uani d S 1 . . C
H5A 0.7500 -0.0833 -0.0382 0.094 Uiso calc SR 1 . . H
C6 0.7500 0.0365(7) 0.0417(10) 0.059(3) Uani d S 1 . . C
H6A 0.7500 0.0102 0.1092 0.071 Uiso calc SR 1 . . H
C7 0.7500 0.2939(7) 0.0983(12) 0.078(4) Uani d S 1 . . C
H7A 0.7500 0.3305 0.1631 0.094 Uiso d S 1 . . H
H7B 0.8655 0.3002 0.0611 0.094 Uiso d . 1 . . H
C8 0.5869(10) 0.1715(6) 0.1917(6) 0.0633(19) Uani d . 1 . . C
H8C 0.5933 0.2068 0.2564 0.076 Uiso calc R 1 . . H
H8B 0.5825 0.1064 0.2082 0.076 Uiso calc R 1 . . H
H8A 0.4812 0.1888 0.1530 0.076 Uiso calc R 1 . . H

loop_
_atom_site_aniso_label
_atom_site_aniso_U_11
_atom_site_aniso_U_22
_atom_site_aniso_U_33
_atom_site_aniso_U_12
_atom_site_aniso_U_13
_atom_site_aniso_U_23
Hg1 0.0694(2) 0.03912(17) 0.05226(18) 0.000 0.000 -0.0048(4)
Cl1 0.0960(16) 0.0336(9) 0.0757(12) 0.000 0.000 -0.002(3)
Cl2 0.0735(16) 0.0493(13) 0.0485(11) 0.000 0.000 -0.0115(10)
Cl3 0.0415(11) 0.0583(14) 0.0439(10) 0.0018(11) 0.000 0.000
N1 0.055(5) 0.036(4) 0.047(4) 0.000 0.000 0.002(3)
C1 0.050(6) 0.041(6) 0.044(6) 0.000 0.000 0.004(5)
C2 0.075(9) 0.076(10) 0.049(6) 0.000 0.000 0.011(6)
C3 0.093(10) 0.117(12) 0.039(5) 0.000 0.000 -0.003(7)
C4 0.104(11) 0.073(9) 0.070(9) 0.000 0.000 -0.025(8)
C5 0.101(9) 0.055(5) 0.078(15) 0.000 0.000 -0.016(7)
C6 0.083(8) 0.039(6) 0.056(7) 0.000 0.000 0.004(5)
C7 0.108(10) 0.030(5) 0.096(8) 0.000 0.000 0.000(5)
C8 0.053(4) 0.078(5) 0.058(4) 0.003(4) 0.005(3) -0.006(4)

loop_
_atom_type_symbol
_atom_type_description
_atom_type_scat_dispersion_real
_atom_type_scat_dispersion_imag
_atom_type_scat_source
C C 0.0033 0.0016 'International Tables Vol C Tables 4.2.6.8 and 6.1.1.4'
Cl Cl 0.1484 0.1585 'International Tables Vol C Tables 4.2.6.8 and 6.1.1.4'
Hg Hg -2.3894 9.2266 'International Tables Vol C Tables 4.2.6.8 and 6.1.1.4'
N N 0.0061 0.0033 'International Tables Vol C Tables 4.2.6.8 and 6.1.1.4'
H H 0.0000 0.0000 'International Tables Vol C Tables 4.2.6.8 and 6.1.1.4'

loop_
_geom_angle_atom_site_label_1
_geom_angle_atom_site_label_2
_geom_angle_atom_site_label_3
_geom_angle_site_symmetry_1
_geom_angle_site_symmetry_3
_geom_angle
_geom_angle_publ_flag
Cl1 Hg1 Cl2 . . 134.88(18) y
Cl1 Hg1 Cl3 . 3_655 106.36(11) y
Cl2 Hg1 Cl3 . 3_655 104.64(5) y
Cl1 Hg1 Cl3 . . 106.36(11) y
Cl2 Hg1 Cl3 . . 104.64(5) y
Cl3 Hg1 Cl3 3_655 . 91.72(6) ?
Hg1 Cl3 Hg1 2_655 . 101.40(7) y
C1 N1 C7 . . 112.8(9) y
C1 N1 C8 . 3_655 110.2(5) ?
C7 N1 C8 . 3_655 107.9(6) ?
C1 N1 C8 . . 110.2(5) y
C7 N1 C8 . . 107.9(6) y
C8 N1 C8 3_655 . 107.8(7) y
C2 C1 C6 . . 119.1(11) y
C2 C1 N1 . . 121.7(9) y
C6 C1 N1 . . 119.2(10) y
C1 C2 C3 . . 118.6(14) y
C1 C2 H2A . . 120.7 ?
C3 C2 H2A . . 120.7 ?
C4 C3 C2 . . 120.9(13) y
C4 C3 H3A . . 119.6 ?
C2 C3 H3A . . 119.6 ?
C3 C4 C5 . . 119.7(14) y
C3 C4 H4A . . 120.1 ?
C5 C4 H4A . . 120.1 ?
C4 C5 C6 . . 122.3(15) y
C4 C5 H5A . . 118.9 ?
C6 C5 H5A . . 118.9 ?
C5 C6 C1 . . 119.4(12) y
C5 C6 H6A . . 120.3 ?
C1 C6 H6A . . 120.3 ?
N1 C7 H7A . . 110.3(12) ?
N1 C7 H7B . . 101.2(7) ?
H7A C7 H7B . . 110.4(7) ?
N1 C8 H8C . . 109.5 ?
N1 C8 H8B . . 109.5 ?
H8C C8 H8B . . 109.5 ?
N1 C8 H8A . . 109.5 ?
H8C C8 H8A . . 109.5 ?
H8B C8 H8A . . 109.5 ?

loop_
_geom_bond_atom_site_label_1
_geom_bond_atom_site_label_2
_geom_bond_site_symmetry_2
_geom_bond_distance
_geom_bond_publ_flag
Hg1 Cl1 . 2.385(2) y
Hg1 Cl2 . 2.393(2) y
Hg1 Cl3 3_655 2.6022(14) ?
Hg1 Cl3 . 2.6022(14) y
Cl3 Hg1 2_655 2.6022(14) ?
N1 C1 . 1.466(14) y
N1 C7 . 1.510(13) y
N1 C8 3_655 1.508(9) ?
N1 C8 . 1.508(9) y
C1 C2 . 1.379(13) y
C1 C6 . 1.385(14) y
C2 C3 . 1.41(2) y
C2 H2A . 0.9300 ?
C3 C4 . 1.34(2) y
C3 H3A . 0.9300 ?
C4 C5 . 1.33(2) y
C4 H4A . 0.9300 ?
C5 C6 . 1.37(2) y
C5 H5A . 0.9300 ?
C6 H6A . 0.9300 ?
C7 H7A . 0.970(14) ?
C7 H7B . 0.986(7) ?
C8 H8C . 0.9600 ?
C8 H8B . 0.9600 ?
C8 H8A . 0.9600 ?
